data_4065172
loop_
_publ_author_name
'Coe, Benjamin J.'
'Fielden, John'
'Foxon, Simon P.'
'Asselberghs, Inge'
'Clays, Koen'
'Van Cleuvenbergen, Stijn'
'Brunschwig, Bruce S.'

_publ_section_title
;
 Ferrocenyl Diquat Derivatives: Nonlinear Optical Activity, Multiple Redox
 States, and Unusual Reactivity
;
_journal_issue 21
_journal_name_full Organometallics
_journal_page_first 5731
_journal_paper_doi 10.1021/om200604f
_journal_volume 30
_journal_year 2011
_chemical_formula_moiety 'C37 H34 Fe2 N2, C F3 S O3, P F6'
_chemical_formula_sum 'C38 H34 F9 Fe2 N2 O3 P S'
_chemical_formula_weight 912.41
_space_group_IT_number 15
_symmetry_cell_setting monoclinic
_symmetry_space_group_name_Hall '-C 2yc'
_symmetry_space_group_name_H-M 'C 1 2/c 1'
_atom_sites_solution_hydrogens geom
_atom_sites_solution_primary direct
_atom_sites_solution_secondary difmap
_audit_creation_method SHELXL-97
_cell_angle_alpha 90.00
_cell_angle_beta 112.690(2)
_cell_angle_gamma 90.00
_cell_formula_units_Z 4
_cell_length_a 22.2573(18)
_cell_length_b 9.4309(7)
_cell_length_c 18.2553(14)
_cell_measurement_reflns_used 4629
_cell_measurement_temperature 100(2)
_cell_measurement_theta_max 32.66
_cell_measurement_theta_min 3.09
_cell_volume 3535.3(5)
_computing_cell_refinement 'Bruker SAINT v7.56a'
_computing_data_collection 'Bruker APEX 2'
_computing_data_reduction 'Bruker SAINT v7.56a'
_computing_molecular_graphics 'SHELXTL (Bruker, 2001)'
_computing_publication_material 'SHELXL-97 (Sheldrick, 1997)'
_computing_structure_refinement 'SHELXL-97 (Sheldrick, 1997)'
_computing_structure_solution 'SHELXS-97 (Sheldrick, 1990)'
_diffrn_ambient_temperature 100(2)
_diffrn_measured_fraction_theta_full 0.981
_diffrn_measured_fraction_theta_max 0.981
_diffrn_measurement_device_type 'Bruker APEX II CCD diffractometer'
_diffrn_measurement_method '\w rotation with narrow frames'
_diffrn_radiation_monochromator 'silicon 111'
_diffrn_radiation_source 'Advanced Light Source station 11.3.1'
_diffrn_radiation_type synchrotron
_diffrn_radiation_wavelength 0.77490
_diffrn_reflns_av_R_equivalents 0.0365
_diffrn_reflns_av_sigmaI/netI 0.0377
_diffrn_reflns_limit_h_max 31
_diffrn_reflns_limit_h_min -31
_diffrn_reflns_limit_k_max 13
_diffrn_reflns_limit_k_min -13
_diffrn_reflns_limit_l_max 25
_diffrn_reflns_limit_l_min -25
_diffrn_reflns_number 18726
_diffrn_reflns_theta_full 33.63
_diffrn_reflns_theta_max 33.63
_diffrn_reflns_theta_min 3.09
_exptl_absorpt_coefficient_mu 1.279
_exptl_absorpt_correction_T_max 0.9936
_exptl_absorpt_correction_T_min 0.8936
_exptl_absorpt_correction_type empirical
_exptl_absorpt_process_details 'SADABS 2008/1 Bruker AXS Madison WI USA'
_exptl_crystal_colour black
_exptl_crystal_density_diffrn 1.714
_exptl_crystal_density_method 'not measured'
_exptl_crystal_description block
_exptl_crystal_F_000 1856
_exptl_crystal_size_max 0.09
_exptl_crystal_size_mid 0.06
_exptl_crystal_size_min 0.01
_refine_diff_density_max 0.557
_refine_diff_density_min -0.698
_refine_diff_density_rms 0.067
_refine_ls_extinction_method none
_refine_ls_goodness_of_fit_ref 1.015
_refine_ls_hydrogen_treatment refall
_refine_ls_matrix_type full
_refine_ls_number_parameters 389
_refine_ls_number_reflns 5312
_refine_ls_number_restraints 0
_refine_ls_restrained_S_all 1.015
_refine_ls_R_factor_all 0.0593
_refine_ls_R_factor_gt 0.0378
_refine_ls_shift/su_max 0.000
_refine_ls_shift/su_mean 0.000
_refine_ls_structure_factor_coef Fsqd
_refine_ls_weighting_details 'calc w=1/[\s^2^(Fo^2^)+(0.0542P)^2^+1.3935P] where P=(Fo^2^+2Fc^2^)/3'
_refine_ls_weighting_scheme calc
_refine_ls_wR_factor_gt 0.0889
_refine_ls_wR_factor_ref 0.0980
_reflns_number_gt 4033
_reflns_number_total 5312
_reflns_threshold_expression >2sigma(I)
_cod_data_source_file om200604f_si_002.cif
_cod_data_source_block '[6][PF6][OTf]'
_cod_original_sg_symbol_H-M C2/c
_cod_database_code 4065172

loop_
_symmetry_equiv_pos_as_xyz
'x, y, z'
'-x, y, -z+1/2'
'x+1/2, y+1/2, z'
'-x+1/2, y+1/2, -z+1/2'
'-x, -y, -z'
'x, -y, z-1/2'
'-x+1/2, -y+1/2, -z'
'x+1/2, -y+1/2, z-1/2'

loop_
_atom_site_label
_atom_site_type_symbol
_atom_site_fract_x
_atom_site_fract_y
_atom_site_fract_z
_atom_site_U_iso_or_equiv
_atom_site_adp_type
_atom_site_occupancy
_atom_site_symmetry_multiplicity
_atom_site_calc_flag
_atom_site_refinement_flags
C1 C 0.0000 -0.5469(3) 0.2500 0.0277(5) Uani 1 2 d S
C2 C -0.04706(9) -0.4570(2) 0.18368(12) 0.0266(4) Uani 1 1 d .
C3 C 0.00107(9) -0.3438(2) 0.09793(12) 0.0268(4) Uani 1 1 d .
C4 C 0.03132(9) -0.2335(2) 0.07699(11) 0.0275(4) Uani 1 1 d .
C5 C 0.04835(9) -0.10996(19) 0.12306(11) 0.0241(3) Uani 1 1 d .
C6 C 0.03608(8) -0.10885(19) 0.19357(11) 0.0224(3) Uani 1 1 d .
C7 C 0.00670(8) -0.22223(18) 0.21320(10) 0.0214(3) Uani 1 1 d .
C8 C 0.07604(9) 0.0092(2) 0.09673(11) 0.0260(4) Uani 1 1 d .
C9 C 0.09263(9) 0.1335(2) 0.13492(11) 0.0249(4) Uani 1 1 d .
C10 C 0.11776(9) 0.2538(2) 0.10577(11) 0.0248(3) Uani 1 1 d .
C11 C 0.13398(10) 0.2582(2) 0.03735(12) 0.0282(4) Uani 1 1 d .
C12 C 0.15864(10) 0.3960(2) 0.03307(12) 0.0305(4) Uani 1 1 d .
C13 C 0.15842(10) 0.4768(2) 0.09822(12) 0.0290(4) Uani 1 1 d .
C14 C 0.13370(9) 0.3897(2) 0.14386(12) 0.0279(4) Uani 1 1 d .
C15 C 0.27973(11) 0.1415(2) 0.14252(15) 0.0369(5) Uani 1 1 d .
C16 C 0.30435(10) 0.2764(2) 0.13238(14) 0.0359(5) Uani 1 1 d .
C17 C 0.30829(10) 0.3638(2) 0.19784(13) 0.0340(4) Uani 1 1 d .
C18 C 0.28663(11) 0.2822(2) 0.24834(14) 0.0366(5) Uani 1 1 d .
C19 C 0.26909(11) 0.1461(2) 0.21429(14) 0.0361(5) Uani 1 1 d .
H1 H 0.0219(11) -0.606(2) 0.2289(13) 0.030(6) Uiso 1 1 d .
H2A H -0.0668(10) -0.510(2) 0.1381(13) 0.024(5) Uiso 1 1 d .
H2B H -0.0818(10) -0.410(2) 0.1982(12) 0.023(5) Uiso 1 1 d .
H3 H -0.0108(10) -0.426(2) 0.0677(12) 0.022(5) Uiso 1 1 d .
H4 H 0.0376(11) -0.236(3) 0.0319(14) 0.032(6) Uiso 1 1 d .
H6 H 0.0486(10) -0.033(2) 0.2275(12) 0.019(5) Uiso 1 1 d .
H8 H 0.0796(10) -0.005(2) 0.0486(12) 0.022(5) Uiso 1 1 d .
H9 H 0.0871(11) 0.151(2) 0.1827(13) 0.030(6) Uiso 1 1 d .
H11 H 0.1286(12) 0.184(2) 0.0043(14) 0.033(6) Uiso 1 1 d .
H12 H 0.1765(13) 0.430(3) -0.0058(15) 0.049(7) Uiso 1 1 d .
H13 H 0.1737(12) 0.565(3) 0.1090(14) 0.037(6) Uiso 1 1 d .
H14 H 0.1283(12) 0.417(3) 0.1902(14) 0.037(6) Uiso 1 1 d .
H15 H 0.2716(13) 0.063(3) 0.1091(16) 0.054(8) Uiso 1 1 d .
H16 H 0.3164(14) 0.314(3) 0.0890(16) 0.053(8) Uiso 1 1 d .
H17 H 0.3210(12) 0.463(3) 0.2026(14) 0.038(6) Uiso 1 1 d .
H18 H 0.2828(13) 0.312(3) 0.2936(16) 0.044(7) Uiso 1 1 d .
H19 H 0.2531(14) 0.079(3) 0.2358(17) 0.057(8) Uiso 1 1 d .
Fe1 Fe 0.214537(12) 0.29790(3) 0.136881(15) 0.02209(8) Uani 1 1 d .
N1 N -0.01214(7) -0.33800(16) 0.16403(9) 0.0224(3) Uani 1 1 d .
O1 O 0.9044(4) 0.1702(11) 0.1850(5) 0.0286(17) Uani 0.50 1 d P
O2 O 0.9099(9) 0.0142(17) 0.0840(8) 0.0305(17) Uani 0.50 1 d P
O3 O 0.9407(3) 0.2578(11) 0.0872(4) 0.026(2) Uani 0.50 1 d P
F1 F 0.9073(5) 0.1780(12) 0.1853(6) 0.058(3) Uani 0.50 1 d P
F2 F 0.9061(8) 0.0234(17) 0.0882(8) 0.051(3) Uani 0.50 1 d P
F3 F 0.9413(4) 0.2554(11) 0.0868(6) 0.053(3) Uani 0.50 1 d P
F4 F 0.80876(18) 0.1027(4) 0.0855(2) 0.0466(9) Uani 0.50 1 d P
F5 F 0.84230(17) 0.3298(3) 0.0904(2) 0.0399(7) Uani 0.50 1 d P
F6 F 0.84378(18) 0.1845(4) -0.00774(19) 0.0431(7) Uani 0.50 1 d P
F7 F 0.77849(16) 0.1158(4) 0.0573(2) 0.0435(8) Uani 0.50 1 d P
F8 F 0.80615(17) 0.3350(3) 0.0582(2) 0.0449(8) Uani 0.50 1 d P
F9 F 0.81048(16) 0.1937(4) -0.03230(19) 0.0427(7) Uani 0.50 1 d P
C20 C 0.82081(19) 0.2023(4) 0.0451(2) 0.0292(8) Uani 0.50 1 d P
P1 P 0.87451(8) 0.17706(13) 0.08818(8) 0.0313(3) Uani 0.50 1 d P
S1 S 0.90557(7) 0.15698(12) 0.10849(7) 0.0263(2) Uani 0.50 1 d P

loop_
_atom_site_aniso_label
_atom_site_aniso_U_11
_atom_site_aniso_U_22
_atom_site_aniso_U_33
_atom_site_aniso_U_23
_atom_site_aniso_U_13
_atom_site_aniso_U_12
C1 0.0285(13) 0.0184(11) 0.0390(15) 0.000 0.0160(12) 0.000
C2 0.0251(9) 0.0233(9) 0.0335(10) -0.0023(7) 0.0136(8) -0.0040(7)
C3 0.0282(9) 0.0260(9) 0.0288(10) -0.0054(7) 0.0139(8) -0.0009(7)
C4 0.0314(9) 0.0300(10) 0.0261(9) -0.0030(7) 0.0164(8) -0.0012(7)
C5 0.0245(8) 0.0252(8) 0.0265(9) 0.0004(7) 0.0140(7) -0.0003(6)
C6 0.0238(8) 0.0216(8) 0.0254(9) -0.0012(6) 0.0134(7) -0.0003(6)
C7 0.0218(8) 0.0207(8) 0.0243(8) -0.0009(6) 0.0119(7) 0.0004(6)
C8 0.0291(9) 0.0292(9) 0.0255(9) 0.0007(7) 0.0168(7) -0.0019(7)
C9 0.0253(9) 0.0284(9) 0.0259(9) 0.0024(7) 0.0151(7) 0.0001(7)
C10 0.0233(8) 0.0262(8) 0.0277(9) 0.0015(7) 0.0129(7) -0.0016(7)
C11 0.0334(10) 0.0292(9) 0.0250(9) 0.0003(7) 0.0147(8) -0.0060(7)
C12 0.0322(10) 0.0334(10) 0.0263(9) 0.0049(7) 0.0118(8) -0.0068(8)
C13 0.0276(9) 0.0241(9) 0.0363(11) 0.0042(7) 0.0132(8) 0.0000(7)
C14 0.0274(9) 0.0259(9) 0.0366(10) -0.0004(7) 0.0190(8) 0.0020(7)
C15 0.0346(11) 0.0263(10) 0.0563(14) -0.0008(9) 0.0245(10) 0.0051(8)
C16 0.0308(10) 0.0343(11) 0.0523(13) 0.0018(9) 0.0267(10) 0.0024(8)
C17 0.0253(10) 0.0304(11) 0.0442(12) 0.0030(8) 0.0110(9) -0.0013(8)
C18 0.0355(11) 0.0372(12) 0.0332(11) 0.0044(9) 0.0089(9) 0.0024(9)
C19 0.0331(11) 0.0303(10) 0.0455(13) 0.0106(9) 0.0161(10) 0.0048(8)
Fe1 0.02396(13) 0.02128(13) 0.02532(14) 0.00024(10) 0.01423(10) -0.00086(10)
N1 0.0232(7) 0.0206(7) 0.0263(8) -0.0021(5) 0.0127(6) -0.0014(5)
O1 0.034(3) 0.039(4) 0.015(3) 0.001(2) 0.011(2) 0.005(2)
O2 0.040(4) 0.025(3) 0.026(3) -0.002(2) 0.013(3) 0.002(3)
O3 0.019(3) 0.043(6) 0.020(3) -0.008(3) 0.011(2) -0.002(3)
F1 0.088(5) 0.050(4) 0.046(5) -0.005(3) 0.035(4) -0.025(3)
F2 0.050(4) 0.033(3) 0.065(6) -0.010(3) 0.016(4) 0.006(3)
F3 0.067(5) 0.033(5) 0.069(5) -0.006(4) 0.038(4) -0.007(4)
F4 0.047(2) 0.0336(16) 0.064(3) 0.0083(16) 0.0265(19) -0.0067(17)
F5 0.0455(17) 0.0272(14) 0.057(2) -0.0011(12) 0.0306(16) -0.0004(13)
F6 0.0492(19) 0.0460(18) 0.0327(18) 0.0004(13) 0.0142(15) 0.0002(16)
F7 0.0373(19) 0.0371(16) 0.060(2) 0.0120(15) 0.0233(18) -0.0032(16)
F8 0.0429(17) 0.0267(14) 0.072(2) 0.0024(14) 0.0292(17) 0.0063(13)
F9 0.0404(17) 0.0498(18) 0.0316(17) 0.0077(13) 0.0068(14) 0.0013(16)
C20 0.0290(19) 0.0256(17) 0.036(2) 0.0079(15) 0.0154(16) 0.0006(15)
P1 0.0428(8) 0.0230(6) 0.0334(7) -0.0008(4) 0.0205(6) -0.0008(5)
S1 0.0340(6) 0.0241(5) 0.0246(6) -0.0013(4) 0.0155(5) -0.0012(5)

loop_
_atom_type_symbol
_atom_type_description
_atom_type_scat_dispersion_real
_atom_type_scat_dispersion_imag
_atom_type_scat_source
C C -0.0020 0.0020 'WCROMER Program in WinGX L.Kissel & R.H.Pratt Acta Cryst A46 170 1990'
H H 0.0000 0.0000 'WCROMER Program in WinGX L.Kissel & R.H.Pratt Acta Cryst A46 170 1990'
N N -0.0031 0.0040 'WCROMER Program in WinGX L.Kissel & R.H.Pratt Acta Cryst A46 170 1990'
O O -0.0041 0.0074 'WCROMER Program in WinGX L.Kissel & R.H.Pratt Acta Cryst A46 170 1990'
F F -0.0053 0.0125 'WCROMER Program in WinGX L.Kissel & R.H.Pratt Acta Cryst A46 170 1990'
S S 0.1206 0.1480 'WCROMER Program in WinGX L.Kissel & R.H.Pratt Acta Cryst A46 170 1990'
Fe Fe 0.2064 0.9930 'WCROMER Program in WinGX L.Kissel & R.H.Pratt Acta Cryst A46 170 1990'
P P 0.1013 0.1134 'WCROMER Program in WinGX L.Kissel & R.H.Pratt Acta Cryst A46 170 1990'

loop_
_geom_angle_atom_site_label_1
_geom_angle_atom_site_label_2
_geom_angle_atom_site_label_3
_geom_angle
_geom_angle_site_symmetry_1
_geom_angle_site_symmetry_3
C2 C1 C2 112.1(2) 2 .
C2 C1 H1 111.1(14) 2 .
C2 C1 H1 108.6(14) . .
N1 C2 C1 110.50(15) . .
N1 C2 H2A 107.7(13) . .
C1 C2 H2A 110.8(14) . .
N1 C2 H2B 104.7(12) . .
C1 C2 H2B 113.5(12) . .
H2A C2 H2B 109.2(18) . .
N1 C3 C4 121.25(17) . .
N1 C3 H3 117.1(13) . .
C4 C3 H3 121.6(13) . .
C3 C4 C5 120.78(16) . .
C3 C4 H4 120.4(16) . .
C5 C4 H4 118.6(16) . .
C4 C5 C6 116.73(16) . .
C4 C5 C8 119.78(16) . .
C6 C5 C8 123.48(16) . .
C7 C6 C5 120.70(16) . .
C7 C6 H6 118.8(13) . .
C5 C6 H6 120.5(13) . .
C6 C7 N1 120.38(15) . .
C6 C7 C7 121.27(12) . 2
N1 C7 C7 118.34(11) . 2
C9 C8 C5 124.91(16) . .
C9 C8 H8 120.9(13) . .
C5 C8 H8 114.1(13) . .
C8 C9 C10 124.04(16) . .
C8 C9 H9 121.7(14) . .
C10 C9 H9 114.3(14) . .
C11 C10 C14 107.39(16) . .
C11 C10 C9 127.28(18) . .
C14 C10 C9 125.28(16) . .
C11 C10 Fe1 69.08(10) . .
C14 C10 Fe1 69.34(10) . .
C9 C10 Fe1 124.71(14) . .
C12 C11 C10 107.90(18) . .
C12 C11 Fe1 69.86(12) . .
C10 C11 Fe1 69.97(11) . .
C12 C11 H11 128.7(15) . .
C10 C11 H11 123.4(15) . .
Fe1 C11 H11 125.8(15) . .
C13 C12 C11 108.60(17) . .
C13 C12 Fe1 70.26(11) . .
C11 C12 Fe1 69.25(11) . .
C13 C12 H12 124.2(15) . .
C11 C12 H12 127.1(16) . .
Fe1 C12 H12 122.7(16) . .
C12 C13 C14 108.00(18) . .
C12 C13 Fe1 69.37(12) . .
C14 C13 Fe1 69.28(11) . .
C12 C13 H13 124.3(16) . .
C14 C13 H13 127.6(16) . .
Fe1 C13 H13 124.0(16) . .
C13 C14 C10 108.11(17) . .
C13 C14 Fe1 70.10(11) . .
C10 C14 Fe1 69.57(10) . .
C13 C14 H14 125.6(15) . .
C10 C14 H14 126.2(15) . .
Fe1 C14 H14 126.7(15) . .
C19 C15 C16 107.6(2) . .
C19 C15 Fe1 69.90(12) . .
C16 C15 Fe1 69.51(11) . .
C19 C15 H15 124.9(17) . .
C16 C15 H15 127.5(17) . .
Fe1 C15 H15 125.8(17) . .
C15 C16 C17 108.04(19) . .
C15 C16 Fe1 69.65(11) . .
C17 C16 Fe1 69.75(11) . .
C15 C16 H16 131.0(16) . .
C17 C16 H16 121.0(16) . .
Fe1 C16 H16 124.5(16) . .
C18 C17 C16 107.72(19) . .
C18 C17 Fe1 70.01(12) . .
C16 C17 Fe1 69.43(12) . .
C18 C17 H17 128.6(15) . .
C16 C17 H17 123.6(15) . .
Fe1 C17 H17 122.7(15) . .
C19 C18 C17 108.2(2) . .
C19 C18 Fe1 69.65(13) . .
C17 C18 Fe1 69.46(12) . .
C19 C18 H18 124.9(17) . .
C17 C18 H18 126.9(17) . .
Fe1 C18 H18 124.7(17) . .
C18 C19 C15 108.5(2) . .
C18 C19 Fe1 70.02(13) . .
C15 C19 Fe1 69.52(12) . .
C18 C19 H19 123.0(19) . .
C15 C19 H19 128.5(19) . .
Fe1 C19 H19 124.9(19) . .
C11 Fe1 C16 119.00(9) . .
C11 Fe1 C12 40.88(8) . .
C16 Fe1 C12 105.24(9) . .
C11 Fe1 C15 106.02(9) . .
C16 Fe1 C15 40.85(9) . .
C12 Fe1 C15 122.68(9) . .
C11 Fe1 C14 68.91(8) . .
C16 Fe1 C14 160.59(8) . .
C12 Fe1 C14 68.31(8) . .
C15 Fe1 C14 158.01(8) . .
C11 Fe1 C17 154.64(8) . .
C16 Fe1 C17 40.83(9) . .
C12 Fe1 C17 119.68(8) . .
C15 Fe1 C17 68.69(9) . .
C14 Fe1 C17 125.09(9) . .
C11 Fe1 C10 40.95(7) . .
C16 Fe1 C10 155.52(9) . .
C12 Fe1 C10 68.64(7) . .
C15 Fe1 C10 121.18(8) . .
C14 Fe1 C10 41.09(8) . .
C17 Fe1 C10 162.87(8) . .
C11 Fe1 C19 124.80(9) . .
C16 Fe1 C19 68.26(9) . .
C12 Fe1 C19 160.53(9) . .
C15 Fe1 C19 40.58(9) . .
C14 Fe1 C19 123.68(8) . .
C17 Fe1 C19 68.19(9) . .
C10 Fe1 C19 109.23(8) . .
C11 Fe1 C18 162.50(9) . .
C16 Fe1 C18 68.27(9) . .
C12 Fe1 C18 156.18(9) . .
C15 Fe1 C18 68.28(10) . .
C14 Fe1 C18 109.81(9) . .
C17 Fe1 C18 40.53(9) . .
C10 Fe1 C18 126.62(8) . .
C19 Fe1 C18 40.34(9) . .
C11 Fe1 C13 68.60(8) . .
C16 Fe1 C13 122.84(8) . .
C12 Fe1 C13 40.36(8) . .
C15 Fe1 C13 159.29(9) . .
C14 Fe1 C13 40.62(7) . .
C17 Fe1 C13 107.14(8) . .
C10 Fe1 C13 68.69(8) . .
C19 Fe1 C13 158.51(9) . .
C18 Fe1 C13 122.57(9) . .
C3 N1 C7 120.02(15) . .
C3 N1 C2 120.02(15) . .
C7 N1 C2 119.96(14) . .
F7 C20 F8 107.9(3) . .
F7 C20 F9 107.1(4) . .
F8 C20 F9 106.8(3) . .
F7 C20 S1 111.9(3) . .
F8 C20 S1 111.4(3) . .
F9 C20 S1 111.4(3) . .
F4 P1 F2 90.0(6) . .
F4 P1 F5 88.97(19) . .
F2 P1 F5 178.3(5) . .
F4 P1 F6 89.2(2) . .
F2 P1 F6 92.4(5) . .
F5 P1 F6 88.99(19) . .
F4 P1 F1 93.2(4) . .
F2 P1 F1 89.6(6) . .
F5 P1 F1 89.1(4) . .
F6 P1 F1 176.9(4) . .
F4 P1 F3 177.6(4) . .
F2 P1 F3 90.4(7) . .
F5 P1 F3 90.7(4) . .
F6 P1 F3 88.4(4) . .
F1 P1 F3 89.2(5) . .
O3 S1 O1 116.5(6) . .
O3 S1 O2 116.4(7) . .
O1 S1 O2 114.9(6) . .
O3 S1 C20 102.6(4) . .
O1 S1 C20 101.3(3) . .
O2 S1 C20 101.4(7) . .

loop_
_geom_bond_atom_site_label_1
_geom_bond_atom_site_label_2
_geom_bond_distance
_geom_bond_site_symmetry_2
C1 C2 1.518(2) 2
C1 C2 1.518(2) .
C1 H1 0.92(2) .
C2 N1 1.486(2) .
C2 H2A 0.92(2) .
C2 H2B 1.01(2) .
C3 N1 1.349(2) .
C3 C4 1.371(3) .
C3 H3 0.93(2) .
C4 C5 1.401(3) .
C4 H4 0.89(2) .
C5 C6 1.415(2) .
C5 C8 1.450(2) .
C6 C7 1.371(2) .
C6 H6 0.91(2) .
C7 N1 1.372(2) .
C7 C7 1.484(3) 2
C8 C9 1.341(3) .
C8 H8 0.92(2) .
C9 C10 1.454(2) .
C9 H9 0.94(2) .
C10 C11 1.428(2) .
C10 C14 1.436(3) .
C10 Fe1 2.0473(18) .
C11 C12 1.425(3) .
C11 Fe1 2.035(2) .
C11 H11 0.90(2) .
C12 C13 1.414(3) .
C12 Fe1 2.044(2) .
C12 H12 0.99(3) .
C13 C14 1.423(3) .
C13 Fe1 2.055(2) .
C13 H13 0.89(3) .
C14 Fe1 2.0443(18) .
C14 H14 0.94(2) .
C15 C19 1.419(3) .
C15 C16 1.426(3) .
C15 Fe1 2.044(2) .
C15 H15 0.93(3) .
C16 C17 1.426(3) .
C16 Fe1 2.0421(19) .
C16 H16 0.99(3) .
C17 C18 1.420(3) .
C17 Fe1 2.046(2) .
C17 H17 0.97(3) .
C18 C19 1.415(3) .
C18 Fe1 2.054(2) .
C18 H18 0.91(3) .
C19 Fe1 2.049(2) .
C19 H19 0.89(3) .
O1 S1 1.412(8) .
O2 S1 1.434(18) .
O3 S1 1.380(9) .
F1 P1 1.637(10) .
F2 P1 1.611(16) .
F3 P1 1.669(9) .
F4 P1 1.607(4) .
F5 P1 1.616(3) .
F6 P1 1.617(4) .
F7 C20 1.328(5) .
F8 C20 1.338(5) .
F9 C20 1.343(5) .
C20 S1 1.843(4) .

loop_
_geom_torsion_atom_site_label_1
_geom_torsion_atom_site_label_2
_geom_torsion_atom_site_label_3
_geom_torsion_atom_site_label_4
_geom_torsion
_geom_torsion_site_symmetry_1
_geom_torsion_site_symmetry_4
C2 C1 C2 N1 43.91(10) 2 .
N1 C3 C4 C5 -1.2(3) . .
C3 C4 C5 C6 3.4(3) . .
C3 C4 C5 C8 -175.59(18) . .
C4 C5 C6 C7 -2.3(3) . .
C8 C5 C6 C7 176.62(17) . .
C5 C6 C7 N1 -0.9(3) . .
C5 C6 C7 C7 -179.74(19) . 2
C4 C5 C8 C9 178.32(19) . .
C6 C5 C8 C9 -0.6(3) . .
C5 C8 C9 C10 -177.28(18) . .
C8 C9 C10 C11 -5.5(3) . .
C8 C9 C10 C14 177.62(19) . .
C8 C9 C10 Fe1 -94.4(2) . .
C14 C10 C11 C12 -0.8(2) . .
C9 C10 C11 C12 -178.19(19) . .
Fe1 C10 C11 C12 -59.82(14) . .
C14 C10 C11 Fe1 58.97(13) . .
C9 C10 C11 Fe1 -118.4(2) . .
C10 C11 C12 C13 0.4(2) . .
Fe1 C11 C12 C13 -59.44(14) . .
C10 C11 C12 Fe1 59.88(14) . .
C11 C12 C13 C14 0.1(2) . .
Fe1 C12 C13 C14 -58.68(14) . .
C11 C12 C13 Fe1 58.81(15) . .
C12 C13 C14 C10 -0.7(2) . .
Fe1 C13 C14 C10 -59.40(13) . .
C12 C13 C14 Fe1 58.74(14) . .
C11 C10 C14 C13 0.9(2) . .
C9 C10 C14 C13 178.34(18) . .
Fe1 C10 C14 C13 59.73(13) . .
C11 C10 C14 Fe1 -58.81(13) . .
C9 C10 C14 Fe1 118.61(19) . .
C19 C15 C16 C17 -0.4(2) . .
Fe1 C15 C16 C17 59.40(15) . .
C19 C15 C16 Fe1 -59.79(15) . .
C15 C16 C17 C18 0.5(2) . .
Fe1 C16 C17 C18 59.79(15) . .
C15 C16 C17 Fe1 -59.33(15) . .
C16 C17 C18 C19 -0.3(2) . .
Fe1 C17 C18 C19 59.08(15) . .
C16 C17 C18 Fe1 -59.42(15) . .
C17 C18 C19 C15 0.1(3) . .
Fe1 C18 C19 C15 59.06(16) . .
C17 C18 C19 Fe1 -58.96(15) . .
C16 C15 C19 C18 0.2(3) . .
Fe1 C15 C19 C18 -59.36(15) . .
C16 C15 C19 Fe1 59.54(15) . .
C12 C11 Fe1 C16 -79.57(14) . .
C10 C11 Fe1 C16 161.61(12) . .
C10 C11 Fe1 C12 -118.82(17) . .
C12 C11 Fe1 C15 -121.78(13) . .
C10 C11 Fe1 C15 119.40(12) . .
C12 C11 Fe1 C14 80.82(13) . .
C10 C11 Fe1 C14 -38.00(11) . .
C12 C11 Fe1 C17 -47.9(2) . .
C10 C11 Fe1 C17 -166.68(18) . .
C12 C11 Fe1 C10 118.82(17) . .
C12 C11 Fe1 C19 -162.06(12) . .
C10 C11 Fe1 C19 79.12(14) . .
C12 C11 Fe1 C18 169.9(3) . .
C10 C11 Fe1 C18 51.1(3) . .
C12 C11 Fe1 C13 37.09(12) . .
C10 C11 Fe1 C13 -81.73(12) . .
C15 C16 Fe1 C11 -80.87(16) . .
C17 C16 Fe1 C11 159.86(12) . .
C15 C16 Fe1 C12 -122.72(15) . .
C17 C16 Fe1 C12 118.01(13) . .
C17 C16 Fe1 C15 -119.3(2) . .
C15 C16 Fe1 C14 169.6(2) . .
C17 C16 Fe1 C14 50.3(3) . .
C15 C16 Fe1 C17 119.3(2) . .
C15 C16 Fe1 C10 -50.9(3) . .
C17 C16 Fe1 C10 -170.21(17) . .
C15 C16 Fe1 C19 37.90(14) . .
C17 C16 Fe1 C19 -81.36(14) . .
C15 C16 Fe1 C18 81.48(15) . .
C17 C16 Fe1 C18 -37.79(13) . .
C15 C16 Fe1 C13 -162.89(14) . .
C17 C16 Fe1 C13 77.84(15) . .
C13 C12 Fe1 C11 119.89(16) . .
C13 C12 Fe1 C16 -123.18(12) . .
C11 C12 Fe1 C16 116.93(12) . .
C13 C12 Fe1 C15 -164.00(12) . .
C11 C12 Fe1 C15 76.11(14) . .
C13 C12 Fe1 C14 37.49(11) . .
C11 C12 Fe1 C14 -82.39(12) . .
C13 C12 Fe1 C17 -81.55(13) . .
C11 C12 Fe1 C17 158.56(12) . .
C13 C12 Fe1 C10 81.82(12) . .
C11 C12 Fe1 C10 -38.07(11) . .
C13 C12 Fe1 C19 169.2(2) . .
C11 C12 Fe1 C19 49.3(3) . .
C13 C12 Fe1 C18 -52.6(3) . .
C11 C12 Fe1 C18 -172.51(19) . .
C11 C12 Fe1 C13 -119.89(16) . .
C19 C15 Fe1 C11 -125.28(13) . .
C16 C15 Fe1 C11 116.04(14) . .
C19 C15 Fe1 C16 118.7(2) . .
C19 C15 Fe1 C12 -166.65(13) . .
C16 C15 Fe1 C12 74.67(16) . .
C19 C15 Fe1 C14 -52.1(3) . .
C16 C15 Fe1 C14 -170.8(2) . .
C19 C15 Fe1 C17 80.94(14) . .
C16 C15 Fe1 C17 -37.74(14) . .
C19 C15 Fe1 C10 -83.41(15) . .
C16 C15 Fe1 C10 157.91(13) . .
C16 C15 Fe1 C19 -118.7(2) . .
C19 C15 Fe1 C18 37.22(14) . .
C16 C15 Fe1 C18 -81.46(15) . .
C19 C15 Fe1 C13 163.0(2) . .
C16 C15 Fe1 C13 44.4(3) . .
C13 C14 Fe1 C11 -81.31(13) . .
C10 C14 Fe1 C11 37.88(11) . .
C13 C14 Fe1 C16 36.6(3) . .
C10 C14 Fe1 C16 155.8(2) . .
C13 C14 Fe1 C12 -37.26(12) . .
C10 C14 Fe1 C12 81.93(12) . .
C13 C14 Fe1 C15 -161.8(2) . .
C10 C14 Fe1 C15 -42.6(3) . .
C13 C14 Fe1 C17 74.57(15) . .
C10 C14 Fe1 C17 -166.24(11) . .
C13 C14 Fe1 C10 -119.19(17) . .
C13 C14 Fe1 C19 160.13(13) . .
C10 C14 Fe1 C19 -80.68(14) . .
C13 C14 Fe1 C18 117.32(13) . .
C10 C14 Fe1 C18 -123.49(12) . .
C10 C14 Fe1 C13 119.19(17) . .
C18 C17 Fe1 C11 -163.53(19) . .
C16 C17 Fe1 C11 -44.7(3) . .
C18 C17 Fe1 C16 -118.85(19) . .
C18 C17 Fe1 C12 162.51(13) . .
C16 C17 Fe1 C12 -78.64(15) . .
C18 C17 Fe1 C15 -81.08(14) . .
C16 C17 Fe1 C15 37.76(13) . .
C18 C17 Fe1 C14 79.37(15) . .
C16 C17 Fe1 C14 -161.79(12) . .
C18 C17 Fe1 C10 47.3(3) . .
C16 C17 Fe1 C10 166.2(2) . .
C18 C17 Fe1 C19 -37.31(13) . .
C16 C17 Fe1 C19 81.54(14) . .
C16 C17 Fe1 C18 118.85(19) . .
C18 C17 Fe1 C13 120.42(13) . .
C16 C17 Fe1 C13 -120.74(13) . .
C14 C10 Fe1 C11 -119.08(16) . .
C9 C10 Fe1 C11 121.6(2) . .
C11 C10 Fe1 C16 -41.7(2) . .
C14 C10 Fe1 C16 -160.82(19) . .
C9 C10 Fe1 C16 79.9(3) . .
C11 C10 Fe1 C12 38.00(12) . .
C14 C10 Fe1 C12 -81.07(12) . .
C9 C10 Fe1 C12 159.61(18) . .
C11 C10 Fe1 C15 -78.16(14) . .
C14 C10 Fe1 C15 162.76(12) . .
C9 C10 Fe1 C15 43.44(19) . .
C11 C10 Fe1 C14 119.08(16) . .
C9 C10 Fe1 C14 -119.3(2) . .
C11 C10 Fe1 C17 160.4(3) . .
C14 C10 Fe1 C17 41.3(3) . .
C9 C10 Fe1 C17 -78.0(3) . .
C11 C10 Fe1 C19 -121.34(13) . .
C14 C10 Fe1 C19 119.58(12) . .
C9 C10 Fe1 C19 0.26(19) . .
C11 C10 Fe1 C18 -163.05(13) . .
C14 C10 Fe1 C18 77.88(14) . .
C9 C10 Fe1 C18 -41.4(2) . .
C11 C10 Fe1 C13 81.48(13) . .
C14 C10 Fe1 C13 -37.59(11) . .
C9 C10 Fe1 C13 -156.92(18) . .
C18 C19 Fe1 C11 -167.40(12) . .
C15 C19 Fe1 C11 72.85(15) . .
C18 C19 Fe1 C16 81.60(14) . .
C15 C19 Fe1 C16 -38.15(13) . .
C18 C19 Fe1 C12 155.4(2) . .
C15 C19 Fe1 C12 35.7(3) . .
C18 C19 Fe1 C15 119.75(19) . .
C18 C19 Fe1 C14 -81.04(15) . .
C15 C19 Fe1 C14 159.21(13) . .
C18 C19 Fe1 C17 37.48(13) . .
C15 C19 Fe1 C17 -82.27(14) . .
C18 C19 Fe1 C10 -124.42(13) . .
C15 C19 Fe1 C10 115.83(13) . .
C15 C19 Fe1 C18 -119.75(19) . .
C18 C19 Fe1 C13 -43.9(3) . .
C15 C19 Fe1 C13 -163.6(2) . .
C19 C18 Fe1 C11 36.6(3) . .
C17 C18 Fe1 C11 156.2(3) . .
C19 C18 Fe1 C16 -81.56(14) . .
C17 C18 Fe1 C16 38.05(13) . .
C19 C18 Fe1 C12 -159.90(19) . .
C17 C18 Fe1 C12 -40.3(3) . .
C19 C18 Fe1 C15 -37.44(13) . .
C17 C18 Fe1 C15 82.18(14) . .
C19 C18 Fe1 C14 119.11(13) . .
C17 C18 Fe1 C14 -121.27(13) . .
C19 C18 Fe1 C17 -119.62(19) . .
C19 C18 Fe1 C10 76.04(15) . .
C17 C18 Fe1 C10 -164.35(12) . .
C17 C18 Fe1 C19 119.62(19) . .
C19 C18 Fe1 C13 162.46(12) . .
C17 C18 Fe1 C13 -77.93(15) . .
C12 C13 Fe1 C11 -37.55(11) . .
C14 C13 Fe1 C11 82.14(13) . .
C12 C13 Fe1 C16 73.96(14) . .
C14 C13 Fe1 C16 -166.35(12) . .
C14 C13 Fe1 C12 119.69(17) . .
C12 C13 Fe1 C15 41.0(3) . .
C14 C13 Fe1 C15 160.7(2) . .
C12 C13 Fe1 C14 -119.69(17) . .
C12 C13 Fe1 C17 115.93(12) . .
C14 C13 Fe1 C17 -124.37(13) . .
C12 C13 Fe1 C10 -81.67(12) . .
C14 C13 Fe1 C10 38.02(12) . .
C12 C13 Fe1 C19 -170.2(2) . .
C14 C13 Fe1 C19 -50.5(3) . .
C12 C13 Fe1 C18 157.62(12) . .
C14 C13 Fe1 C18 -82.69(14) . .
C4 C3 N1 C7 -2.2(3) . .
C4 C3 N1 C2 177.84(18) . .
C6 C7 N1 C3 3.3(3) . .
C7 C7 N1 C3 -177.89(18) 2 .
C6 C7 N1 C2 -176.77(16) . .
C7 C7 N1 C2 2.1(3) 2 .
C1 C2 N1 C3 103.86(19) . .
C1 C2 N1 C7 -76.10(19) . .
F7 C20 S1 O3 -179.7(4) . .
F8 C20 S1 O3 -58.8(4) . .
F9 C20 S1 O3 60.4(5) . .
F7 C20 S1 O1 -58.9(6) . .
F8 C20 S1 O1 61.9(6) . .
F9 C20 S1 O1 -178.9(5) . .
F7 C20 S1 O2 59.6(6) . .
F8 C20 S1 O2 -179.5(5) . .
F9 C20 S1 O2 -60.3(6) . .
